data_7122645
loop_
_publ_author_name
'Enachi, Andreea'
'Baabe, Dirk'
'Zaretzke, Marc-Kevin'
'Schweyen, Peter'
'Freytag, Matthias'
'Raeder, Jan'
'Walter, Marc D.'

_publ_section_title
;
 [(NHC)CoR<sub>2</sub>]: pre-catalysts for homogeneous olefin and alkyne
 hydrogenation.
;
_journal_issue 98
_journal_name_full 'Chemical communications (Cambridge, England)'
_journal_page_first 13798
_journal_page_last 13801
_journal_paper_doi 10.1039/c8cc08891h
_journal_volume 54
_journal_year 2018
_chemical_formula_sum 'C22 H54 Co P2 Si2'
_chemical_formula_weight 495.70
_space_group_IT_number 15
_space_group_name_Hall '-C 2yc'
_space_group_name_H-M_alt 'C 1 2/c 1'
_symmetry_cell_setting monoclinic
_symmetry_space_group_name_Hall '-C 2yc'
_symmetry_space_group_name_H-M 'C 1 2/c 1'
_atom_sites_solution_hydrogens geom
_atom_sites_solution_primary direct
_atom_sites_solution_secondary difmap
_audit_creation_method SHELXL-97
_audit_update_record
;
2018-08-25 deposited with the CCDC.
2018-11-19 downloaded from the CCDC.
;
_cell_angle_alpha 90.00
_cell_angle_beta 104.618(4)
_cell_angle_gamma 90.00
_cell_formula_units_Z 4
_cell_length_a 15.4900(7)
_cell_length_b 10.6608(4)
_cell_length_c 17.9769(7)
_cell_measurement_reflns_used 12329
_cell_measurement_temperature 100(2)
_cell_measurement_theta_max 75.7100
_cell_measurement_theta_min 5.0600
_cell_volume 2872.5(2)
_computing_cell_refinement 'CrysAlisPro 1.171.38.43c (Rigaku OD, 2015)'
_computing_data_collection 'CrysAlisPro 1.171.38.43c (Rigaku OD, 2015)'
_computing_data_reduction 'CrysAlisPro 1.171.38.43c (Rigaku OD, 2015)'
_computing_molecular_graphics 'Bruker XP'
_computing_publication_material SHELXL-97
_computing_structure_refinement 'SHELXL-97 (Sheldrick, 1997)'
_computing_structure_solution 'SHELXS-97 (Sheldrick, 1990)'
_diffrn_ambient_temperature 100(2)
_diffrn_detector_area_resol_mean 10.3543
_diffrn_measured_fraction_theta_full 1.000
_diffrn_measured_fraction_theta_max 0.995
_diffrn_measurement_device_type 'Oxford Diffraction Xcalibur, Atlas, Nova'
_diffrn_measurement_method '\w scans'
_diffrn_radiation_monochromator mirror
_diffrn_radiation_type 'Cu K\a'
_diffrn_radiation_wavelength 1.54184
_diffrn_reflns_av_R_equivalents 0.0576
_diffrn_reflns_av_sigmaI/netI 0.0246
_diffrn_reflns_limit_h_max 19
_diffrn_reflns_limit_h_min -19
_diffrn_reflns_limit_k_max 13
_diffrn_reflns_limit_k_min -11
_diffrn_reflns_limit_l_max 22
_diffrn_reflns_limit_l_min -22
_diffrn_reflns_number 28582
_diffrn_reflns_theta_full 75.00
_diffrn_reflns_theta_max 76.24
_diffrn_reflns_theta_min 5.09
_diffrn_source 'micro-focus sealed X-ray tube'
_exptl_absorpt_coefficient_mu 6.560
_exptl_absorpt_correction_T_max 1.00000
_exptl_absorpt_correction_T_min 0.35483
_exptl_absorpt_correction_type multi-scan
_exptl_absorpt_process_details
; 
CrysAlisPro 1.171.38.43c (Rigaku Oxford Diffraction, 2015) 
Empirical absorption correction using spherical harmonics, 
 implemented in SCALE3 ABSPACK scaling algorithm. 
;
_exptl_crystal_colour orange
_exptl_crystal_density_diffrn 1.146
_exptl_crystal_density_method 'not measured'
_exptl_crystal_description prism
_exptl_crystal_F_000 1084
_exptl_crystal_size_max 0.20
_exptl_crystal_size_mid 0.16
_exptl_crystal_size_min 0.04
_refine_diff_density_max 0.257
_refine_diff_density_min -0.279
_refine_diff_density_rms 0.043
_refine_ls_extinction_method none
_refine_ls_goodness_of_fit_ref 1.021
_refine_ls_hydrogen_treatment constr
_refine_ls_matrix_type full
_refine_ls_number_parameters 130
_refine_ls_number_reflns 2997
_refine_ls_number_restraints 0
_refine_ls_restrained_S_all 1.021
_refine_ls_R_factor_all 0.0297
_refine_ls_R_factor_gt 0.0288
_refine_ls_shift/su_max 0.001
_refine_ls_shift/su_mean 0.000
_refine_ls_structure_factor_coef Fsqd
_refine_ls_weighting_details 'calc w=1/[\s^2^(Fo^2^)+(0.0316P)^2^+2.4614P] where P=(Fo^2^+2Fc^2^)/3'
_refine_ls_weighting_scheme calc
_refine_ls_wR_factor_gt 0.0686
_refine_ls_wR_factor_ref 0.0691
_reflns_number_gt 2909
_reflns_number_total 2997
_reflns_threshold_expression >2sigma(I)
_cod_data_source_file c8cc08891h2.cif
_cod_data_source_block ae35fr
_cod_depositor_comments 'Adding full bibliography for 7122642--7122652.cif.'
_cod_original_sg_symbol_H-M 'C 2/c'
_cod_database_code 7122645

loop_
_symmetry_equiv_pos_as_xyz
'x, y, z'
'-x, y, -z+1/2'
'x+1/2, y+1/2, z'
'-x+1/2, y+1/2, -z+1/2'
'-x, -y, -z'
'x, -y, z-1/2'
'-x+1/2, -y+1/2, -z'
'x+1/2, -y+1/2, z-1/2'

loop_
_atom_site_label
_atom_site_type_symbol
_atom_site_fract_x
_atom_site_fract_y
_atom_site_fract_z
_atom_site_U_iso_or_equiv
_atom_site_adp_type
_atom_site_occupancy
_atom_site_symmetry_multiplicity
_atom_site_calc_flag
_atom_site_refinement_flags
Co Co 0.5000 0.64175(3) 0.2500 0.01646(9) Uani 1 2 d S
Si Si 0.45254(3) 0.85907(4) 0.11381(2) 0.02230(11) Uani 1 1 d .
P P 0.40397(2) 0.49100(3) 0.20118(2) 0.01958(10) Uani 1 1 d .
C1 C 0.41713(10) 0.77828(14) 0.19330(9) 0.0219(3) Uani 1 1 d .
H1A H 0.3577 0.7406 0.1718 0.026 Uiso 1 1 calc R
H1B H 0.4103 0.8424 0.2312 0.026 Uiso 1 1 calc R
C2 C 0.56418(11) 0.81072(18) 0.09958(10) 0.0320(4) Uani 1 1 d .
H2A H 0.6110 0.8300 0.1461 0.048 Uiso 1 1 calc R
H2B H 0.5758 0.8566 0.0559 0.048 Uiso 1 1 calc R
H2C H 0.5639 0.7204 0.0894 0.048 Uiso 1 1 calc R
C3 C 0.46084(14) 1.03320(17) 0.13133(11) 0.0370(4) Uani 1 1 d .
H3A H 0.4027 1.0657 0.1344 0.056 Uiso 1 1 calc R
H3B H 0.4790 1.0744 0.0890 0.056 Uiso 1 1 calc R
H3C H 0.5052 1.0501 0.1798 0.056 Uiso 1 1 calc R
C4 C 0.36797(12) 0.83747(19) 0.01881(10) 0.0345(4) Uani 1 1 d .
H4A H 0.3654 0.7488 0.0041 0.052 Uiso 1 1 calc R
H4B H 0.3854 0.8878 -0.0206 0.052 Uiso 1 1 calc R
H4C H 0.3092 0.8647 0.0236 0.052 Uiso 1 1 calc R
C5 C 0.45884(11) 0.33535(15) 0.21571(10) 0.0280(3) Uani 1 1 d .
H5A H 0.4157 0.2720 0.2245 0.034 Uiso 1 1 calc R
H5B H 0.4769 0.3114 0.1686 0.034 Uiso 1 1 calc R
C6 C 0.30651(11) 0.46771(16) 0.24282(9) 0.0267(3) Uani 1 1 d .
H6 H 0.2738 0.3916 0.2179 0.032 Uiso 1 1 calc R
C7 C 0.24110(12) 0.57727(18) 0.22668(11) 0.0349(4) Uani 1 1 d .
H7A H 0.1899 0.5584 0.2475 0.052 Uiso 1 1 calc R
H7B H 0.2205 0.5905 0.1711 0.052 Uiso 1 1 calc R
H7C H 0.2709 0.6533 0.2511 0.052 Uiso 1 1 calc R
C8 C 0.33674(13) 0.4418(2) 0.32921(10) 0.0388(4) Uani 1 1 d .
H8A H 0.3708 0.5137 0.3552 0.058 Uiso 1 1 calc R
H8B H 0.3744 0.3667 0.3383 0.058 Uiso 1 1 calc R
H8C H 0.2843 0.4284 0.3495 0.058 Uiso 1 1 calc R
C9 C 0.35166(10) 0.49160(16) 0.09629(9) 0.0252(3) Uani 1 1 d .
H9 H 0.3144 0.5692 0.0846 0.030 Uiso 1 1 calc R
C10 C 0.29066(13) 0.37983(19) 0.06661(11) 0.0374(4) Uani 1 1 d .
H10A H 0.2659 0.3881 0.0110 0.056 Uiso 1 1 calc R
H10B H 0.2419 0.3779 0.0923 0.056 Uiso 1 1 calc R
H10C H 0.3251 0.3019 0.0775 0.056 Uiso 1 1 calc R
C11 C 0.42338(12) 0.50029(18) 0.05188(10) 0.0323(4) Uani 1 1 d .
H11A H 0.4568 0.4213 0.0572 0.048 Uiso 1 1 calc R
H11B H 0.4642 0.5693 0.0725 0.048 Uiso 1 1 calc R
H11C H 0.3952 0.5158 -0.0026 0.048 Uiso 1 1 calc R

loop_
_atom_site_aniso_label
_atom_site_aniso_U_11
_atom_site_aniso_U_22
_atom_site_aniso_U_33
_atom_site_aniso_U_23
_atom_site_aniso_U_13
_atom_site_aniso_U_12
Co 0.01696(17) 0.01472(17) 0.01609(16) 0.000 0.00119(12) 0.000
Si 0.0243(2) 0.0207(2) 0.0202(2) 0.00243(15) 0.00234(16) -0.00052(15)
P 0.01937(18) 0.01754(18) 0.01953(17) -0.00119(13) 0.00064(13) -0.00185(13)
C1 0.0212(7) 0.0197(7) 0.0234(7) 0.0040(6) 0.0030(5) 0.0029(6)
C2 0.0266(8) 0.0386(10) 0.0308(8) 0.0000(7) 0.0077(7) -0.0025(7)
C3 0.0534(12) 0.0229(8) 0.0354(9) 0.0032(7) 0.0123(8) -0.0035(8)
C4 0.0324(9) 0.0422(10) 0.0244(8) 0.0057(7) -0.0012(7) -0.0013(8)
C5 0.0295(9) 0.0182(7) 0.0324(9) -0.0014(6) 0.0009(7) -0.0017(6)
C6 0.0243(8) 0.0281(8) 0.0264(8) -0.0003(6) 0.0040(6) -0.0069(6)
C7 0.0266(8) 0.0400(10) 0.0410(10) 0.0012(8) 0.0137(7) -0.0003(7)
C8 0.0348(10) 0.0529(12) 0.0285(9) 0.0050(8) 0.0077(7) -0.0101(9)
C9 0.0228(7) 0.0282(8) 0.0220(7) -0.0037(6) 0.0010(6) -0.0013(6)
C10 0.0333(10) 0.0446(11) 0.0295(9) -0.0110(8) -0.0008(7) -0.0127(8)
C11 0.0341(9) 0.0381(10) 0.0240(7) -0.0051(7) 0.0060(7) -0.0042(7)

loop_
_atom_type_symbol
_atom_type_description
_atom_type_scat_dispersion_real
_atom_type_scat_dispersion_imag
_atom_type_scat_source
C C 0.0181 0.0091 'International Tables Vol C Tables 4.2.6.8 and 6.1.1.4'
H H 0.0000 0.0000 'International Tables Vol C Tables 4.2.6.8 and 6.1.1.4'
Co Co -2.3653 3.6143 'International Tables Vol C Tables 4.2.6.8 and 6.1.1.4'
P P 0.2955 0.4335 'International Tables Vol C Tables 4.2.6.8 and 6.1.1.4'
Si Si 0.2541 0.3302 'International Tables Vol C Tables 4.2.6.8 and 6.1.1.4'

loop_
_geom_angle_atom_site_label_1
_geom_angle_atom_site_label_2
_geom_angle_atom_site_label_3
_geom_angle
_geom_angle_site_symmetry_1
_geom_angle_site_symmetry_3
C1 Co C1 88.73(9) 2_655 .
C1 Co P 173.01(4) 2_655 .
C1 Co P 92.57(5) . .
C1 Co P 92.57(5) 2_655 2_655
C1 Co P 173.01(4) . 2_655
P Co P 86.98(2) . 2_655
C1 Si C3 110.38(8) . .
C1 Si C2 115.81(7) . .
C3 Si C2 105.46(9) . .
C1 Si C4 111.46(8) . .
C3 Si C4 105.93(9) . .
C2 Si C4 107.18(8) . .
C5 P C9 102.33(8) . .
C5 P C6 102.32(8) . .
C9 P C6 102.62(7) . .
C5 P Co 110.83(5) . .
C9 P Co 118.53(5) . .
C6 P Co 117.95(5) . .
Si C1 Co 116.32(8) . .
C5 C5 P 111.85(7) 2_655 .
C7 C6 C8 110.47(15) . .
C7 C6 P 112.84(12) . .
C8 C6 P 111.13(12) . .
C11 C9 C10 109.38(14) . .
C11 C9 P 110.08(11) . .
C10 C9 P 115.12(12) . .

loop_
_geom_bond_atom_site_label_1
_geom_bond_atom_site_label_2
_geom_bond_distance
_geom_bond_site_symmetry_2
Co C1 2.0359(15) 2_655
Co C1 2.0359(15) .
Co P 2.2152(4) .
Co P 2.2152(4) 2_655
Si C1 1.8655(16) .
Si C3 1.8818(18) .
Si C2 1.8828(18) .
Si C4 1.8859(17) .
P C5 1.8526(16) .
P C9 1.8549(16) .
P C6 1.8632(17) .
C5 C5 1.534(3) 2_655
C6 C7 1.525(2) .
C6 C8 1.530(2) .
C9 C11 1.526(2) .
C9 C10 1.531(2) .

loop_
_geom_torsion_atom_site_label_1
_geom_torsion_atom_site_label_2
_geom_torsion_atom_site_label_3
_geom_torsion_atom_site_label_4
_geom_torsion
_geom_torsion_site_symmetry_1
_geom_torsion_site_symmetry_4
C1 Co P C5 -94.0(4) 2_655 .
C1 Co P C5 165.49(8) . .
P Co P C5 -7.53(6) 2_655 .
C1 Co P C9 148.2(4) 2_655 .
C1 Co P C9 47.65(7) . .
P Co P C9 -125.36(6) 2_655 .
C1 Co P C6 23.4(4) 2_655 .
C1 Co P C6 -77.10(7) . .
P Co P C6 109.88(6) 2_655 .
C3 Si C1 Co -123.14(10) . .
C2 Si C1 Co -3.44(12) . .
C4 Si C1 Co 119.44(9) . .
C1 Co C1 Si 76.65(8) 2_655 .
P Co C1 Si -110.22(8) . .
P Co C1 Si -24.1(4) 2_655 .
C9 P C5 C5 151.76(17) . 2_655
C6 P C5 C5 -102.18(17) . 2_655
Co P C5 C5 24.43(19) . 2_655
C5 P C6 C7 -170.88(12) . .
C9 P C6 C7 -65.03(13) . .
Co P C6 C7 67.26(13) . .
C5 P C6 C8 64.40(14) . .
C9 P C6 C8 170.24(13) . .
Co P C6 C8 -57.47(14) . .
C5 P C9 C11 -70.00(13) . .
C6 P C9 C11 -175.83(12) . .
Co P C9 C11 52.22(13) . .
C5 P C9 C10 54.17(14) . .
C6 P C9 C10 -51.66(14) . .
Co P C9 C10 176.39(11) . .
